data_7100458
loop_
_publ_author_name
'Todd Marder'
'Andrei S. Batsanov'
'David N. Coventry'
'Andres Eduardo Goeta'
'Judith A.K. Howard'
'Robin N Perutz'

_publ_section_title
;
Selective Ir-Catalysed Borylation of Polycyclic
Aromatic Hydrocarbons: Structures of Naphthalene-2,6-bis(boronate),
Pyrene-2,7-bis(boronate) and Perylene-2,5,8,11-tetra(boronate) esters
;
_journal_name_full 'Chemical Communications'
_journal_paper_doi 10.1039/b501778e
_journal_year 2005
_chemical_formula_moiety 'C22 H30 B2 O4'
_chemical_formula_sum 'C22 H30 B2 O4'
_chemical_formula_weight 380.08
_space_group_IT_number 14
_symmetry_cell_setting monoclinic
_symmetry_space_group_name_Hall '-P 2yn'
_symmetry_space_group_name_H-M 'P 1 21/n 1'
_cell_angle_alpha 90.00
_cell_angle_beta 99.70(1)
_cell_angle_gamma 90.00
_cell_formula_units_Z 2
_cell_length_a 6.501(1)
_cell_length_b 16.249(2)
_cell_length_c 10.146(2)
_cell_measurement_temperature 120(2)
_cell_volume 1056.4(3)
_diffrn_ambient_temperature 120(2)
_exptl_crystal_density_diffrn 1.195
_cod_depositor_comments
;
The following automatic conversions were performed:
'_symmetry_cell_setting' value 'Monoclinic' changed to 'monoclinic'
according to '/home/saulius/struct/CIF-dictionaries/cif_core.dic'
dictionary named 'cif_core.dic' version 2.4.1 from 2010-06-29.

Automatic conversion script
Id: cif_fix_enum 1527 2010-12-29 10:47:43Z saulius 
;
_cod_original_sg_symbol_H-M 'P 21/n'
_cod_database_code 7100458

loop_
_symmetry_equiv_pos_as_xyz
'x, y, z'
'-x+1/2, y+1/2, -z+1/2'
'-x, -y, -z'
'x-1/2, -y-1/2, z-1/2'

loop_
_atom_site_label
_atom_site_type_symbol
_atom_site_fract_x
_atom_site_fract_y
_atom_site_fract_z
_atom_site_U_iso_or_equiv
_atom_site_adp_type
_atom_site_occupancy
_atom_site_symmetry_multiplicity
_atom_site_calc_flag
_atom_site_refinement_flags
_atom_site_disorder_assembly
_atom_site_disorder_group
O1A O 0.05579(18) 0.13297(8) 0.63244(11) 0.0269(3) Uani 0.85 1 d P A 1
O2A O 0.36379(17) 0.14875(7) 0.55316(11) 0.0259(3) Uani 0.85 1 d P A 1
O1B O 0.0984(11) 0.1658(5) 0.6570(7) 0.0300(17) Uiso 0.15 1 d P A 2
O2B O 0.3172(11) 0.1123(5) 0.5269(7) 0.0300(15) Uiso 0.15 1 d P A 2
B B 0.2659(2) 0.11682(9) 0.65079(14) 0.0248(3) Uani 1 1 d . . .
C1 C 0.2916(2) 0.05567(7) 0.88438(12) 0.0245(3) Uani 1 1 d . . .
H1 H 0.150(2) 0.0737(8) 0.8897(13) 0.012(3) Uiso 1 1 d . . .
C2 C 0.3842(2) 0.06872(7) 0.77359(12) 0.0244(3) Uani 1 1 d . A .
C3 C 0.5913(2) 0.03933(8) 0.77555(12) 0.0284(3) Uani 1 1 d . . .
H3 H 0.661(2) 0.0491(10) 0.6960(16) 0.032(4) Uiso 1 1 d . . .
C4 C 0.6964(2) -0.00170(8) 0.88494(13) 0.0275(3) Uani 1 1 d . A .
H4 H 0.841(3) -0.0236(9) 0.8899(16) 0.031(4) Uiso 1 1 d . . .
C5 C 0.60291(19) -0.01468(7) 0.99979(12) 0.0229(3) Uani 1 1 d . . .
C6A C 0.0010(2) 0.16798(9) 0.49768(13) 0.0241(3) Uani 0.85 1 d P A 1
C7A C 0.2129(2) 0.20461(9) 0.47441(13) 0.0225(3) Uani 0.85 1 d P A 1
C6B C 0.0621(14) 0.2126(6) 0.5298(9) 0.0292(17) Uiso 0.15 1 d P A 2
C7B C 0.1518(14) 0.1536(6) 0.4346(9) 0.0281(17) Uiso 0.15 1 d P A 2
C8 C -0.1718(2) 0.23018(9) 0.49682(14) 0.0335(3) Uani 1 1 d . . .
H81 H -0.1988 0.2526 0.4079 0.050 Uiso 1 1 d R A .
H82 H -0.2883 0.1997 0.5140 0.050 Uiso 1 1 d R . .
H83 H -0.1336 0.2704 0.5577 0.050 Uiso 1 1 d R . .
C9A C -0.0753(4) 0.09686(12) 0.4048(2) 0.0355(5) Uani 0.85 1 d P A 1
H91 H 0.0374 0.0681 0.3886 0.053 Uiso 0.85 1 d PR A 1
H92 H -0.1208 0.1168 0.3168 0.053 Uiso 0.85 1 d PR A 1
H93 H -0.2018 0.0691 0.4316 0.053 Uiso 0.85 1 d PR A 1
C9B C -0.005(2) 0.0861(10) 0.3809(15) 0.045(4) Uiso 0.15 1 d P A 2
H91B H -0.0552 0.0590 0.4559 0.068 Uiso 0.15 1 d PR A 2
H92B H 0.0628 0.0454 0.3313 0.068 Uiso 0.15 1 d PR A 2
H93B H -0.1237 0.1106 0.3212 0.068 Uiso 0.15 1 d PR A 2
C10 C 0.2480(2) 0.20309(9) 0.32988(13) 0.0336(3) Uani 1 1 d . . .
H101 H 0.1448 0.2341 0.2767 0.050 Uiso 1 1 d R A .
H102 H 0.3784 0.2305 0.3334 0.050 Uiso 1 1 d R . .
H103 H 0.2516 0.1500 0.2886 0.050 Uiso 1 1 d R . .
C11A C 0.2555(3) 0.28980(11) 0.53433(18) 0.0295(4) Uani 0.85 1 d P A 1
H111 H 0.1666 0.3296 0.4780 0.044 Uiso 0.85 1 d PR A 1
H112 H 0.2270 0.2910 0.6222 0.044 Uiso 0.85 1 d PR A 1
H113 H 0.4138 0.3077 0.5307 0.044 Uiso 0.85 1 d PR A 1
C11B C 0.1844(18) 0.2943(7) 0.5580(12) 0.031(3) Uiso 0.15 1 d P A 2
H114 H 0.3342 0.2824 0.5792 0.046 Uiso 0.15 1 d PR A 2
H115 H 0.1400 0.3225 0.6339 0.046 Uiso 0.15 1 d PR A 2
H116 H 0.1568 0.3296 0.4787 0.046 Uiso 0.15 1 d PR A 2

loop_
_atom_site_aniso_label
_atom_site_aniso_U_11
_atom_site_aniso_U_22
_atom_site_aniso_U_33
_atom_site_aniso_U_23
_atom_site_aniso_U_13
_atom_site_aniso_U_12
O1 0.0301(6) 0.0289(6) 0.0199(5) 0.0097(5) -0.0011(4) -0.0010(5)
O2 0.0273(6) 0.0265(6) 0.0220(5) 0.0085(4) -0.0012(4) 0.0048(4)
B 0.0316(7) 0.0206(6) 0.0202(6) 0.0016(5) -0.0019(5) 0.0003(5)
C1 0.0272(6) 0.0206(5) 0.0235(6) 0.0019(5) -0.0024(5) 0.0006(5)
C2 0.0313(6) 0.0195(5) 0.0198(5) 0.0026(4) -0.0034(5) -0.0008(4)
C3 0.0349(7) 0.0278(6) 0.0214(6) 0.0036(5) 0.0019(5) 0.0029(5)
C4 0.0286(7) 0.0286(6) 0.0243(6) 0.0032(5) 0.0015(5) 0.0032(5)
C5 0.0280(6) 0.0181(5) 0.0207(6) 0.0007(4) -0.0012(4) -0.0015(4)
C6A 0.0282(7) 0.0234(7) 0.0184(6) 0.0062(5) -0.0026(5) -0.0002(6)
C7A 0.0257(7) 0.0223(7) 0.0175(6) 0.0057(5) -0.0019(5) 0.0025(5)
C8 0.0308(7) 0.0384(8) 0.0303(7) 0.0095(6) 0.0022(5) 0.0064(6)
C9A 0.0442(12) 0.0267(9) 0.0291(9) 0.0039(7) -0.0121(9) -0.0063(8)
C10 0.0366(7) 0.0425(8) 0.0215(6) 0.0077(6) 0.0040(5) 0.0054(6)
C11A 0.0350(10) 0.0238(8) 0.0273(8) 0.0030(6) -0.0019(8) -0.0020(7)

loop_
_exptl_crystal_face_index_h
_exptl_crystal_face_index_k
_exptl_crystal_face_index_l
_exptl_crystal_face_perp_dist
-1.00 0.00 1.00 0.0300
1.00 0.00 -1.00 0.0300
0.00 1.00 0.00 0.1200
0.00 -1.00 0.00 0.1200
0.00 0.00 1.00 0.1200
0.00 0.00 -1.00 0.1200

loop_
_geom_bond_atom_site_label_1
_geom_bond_atom_site_label_2
_geom_bond_distance
_geom_bond_site_symmetry_2
_geom_bond_publ_flag
O1A B 1.3724(18) . ?
O1A C6A 1.4682(16) . ?
O2A B 1.3666(18) . ?
O2A C7A 1.4699(16) . ?
O1B B 1.359(7) . ?
O1B C6B 1.483(11) . ?
O2B B 1.355(7) . ?
O2B C7B 1.464(11) . ?
B C2 1.5595(17) . ?
C1 C2 1.3780(18) . ?
C1 C5 1.4224(16) 3_657 ?
C2 C3 1.4256(19) . ?
C3 C4 1.3737(17) . ?
C4 C5 1.4178(18) . ?
C5 C5 1.421(2) 3_657 ?
C5 C1 1.4224(16) 3_657 ?
C6A C8 1.510(2) . ?
C6A C9A 1.521(2) . ?
C6A C7A 1.555(2) . ?
C7A C11A 1.518(2) . ?
C7A C10 1.5217(19) . ?
C6B C8 1.528(9) . ?
C6B C7B 1.543(13) . ?
C6B C11B 1.548(15) . ?
C7B C9B 1.535(18) . ?
C7B C10 1.546(9) . ?
